data_4305530
loop_
_publ_author_name
'Yi Liu'
'Ling Chen'
'Long-Hua Li'
'Li-Ming Wu'
'Oksana Ya. Zelinska'
'Arthur Mar'

_publ_contact_author_address
; Department of Chemistry
  University of Alberta
  Edmonton, AB
  Canada  T6G 2G2
;
_publ_contact_author_email arthur.mar@ualberta.ca
_publ_contact_author_fax '(780) 492-8231'
_publ_contact_author_name 'Dr. Arthur Mar'
_publ_contact_author_phone '(780) 492-5592'
_publ_section_title
;
Structures and Physical Properties of Rare-Earth Zinc Antimonides
Pr6Zn1+xSb14+yandRE6Zn1+xSb14 (RE= Sm, Gd-Ho)
;
_journal_name_full 'Inorganic Chemistry'
_journal_page_first 11930
_journal_page_last 11941
_journal_paper_doi 10.1021/ic800524d
_journal_volume 47
_journal_year 2008
_chemical_formula_sum 'Dy12 Sb28 Zn2.68'
_chemical_formula_weight 5534.19
_chemical_name_systematic
; 
 ? 
;
_space_group_IT_number 71
_symmetry_cell_setting orthorhombic
_symmetry_space_group_name_Hall '-I 2 2'
_symmetry_space_group_name_H-M 'I m m m'
_atom_sites_solution_primary direct
_atom_sites_solution_secondary difmap
_audit_creation_method 'by CrystalClear-SM 1.3.6 SP3 rc4'
_cell_angle_alpha 90.00
_cell_angle_beta 90.00
_cell_angle_gamma 90.00
_cell_formula_units_Z 1
_cell_length_a 4.1368(14)
_cell_length_b 14.806(5)
_cell_length_c 18.605(7)
_cell_measurement_reflns_used 1721
_cell_measurement_temperature 293(2)
_cell_measurement_theta_max 27.4835
_cell_measurement_theta_min 2.7513
_cell_volume 1139.5(7)
_computing_cell_refinement 'CrystalClear (Rigaku/MSC Inc., 2005)'
_computing_data_collection 'CrystalClear (Rigaku/MSC Inc., 2005)'
_computing_data_reduction 'CrystalClear (Rigaku/MSC Inc., 2005)'
_computing_molecular_graphics 'Bruker SHELXTL'
_computing_publication_material 'Bruker SHELXTL'
_computing_structure_refinement 'SHELXL-97 (Sheldrick, 1997)'
_computing_structure_solution 'SHELXS-97 (Sheldrick, 1990)'
_diffrn_ambient_temperature 293(2)
_diffrn_detector_area_resol_mean 28.5714
_diffrn_measured_fraction_theta_full 0.984
_diffrn_measured_fraction_theta_max 0.984
_diffrn_measurement_device_type 'Bruker P4'
_diffrn_measurement_method '\w scans'
_diffrn_radiation_monochromator graphite
_diffrn_radiation_source 'fine-focus sealed tube'
_diffrn_radiation_type MoK\a
_diffrn_radiation_wavelength 0.71073
_diffrn_reflns_av_R_equivalents 0.0416
_diffrn_reflns_av_sigmaI/netI 0.0278
_diffrn_reflns_limit_h_max 5
_diffrn_reflns_limit_h_min -5
_diffrn_reflns_limit_k_max 19
_diffrn_reflns_limit_k_min -16
_diffrn_reflns_limit_l_max 22
_diffrn_reflns_limit_l_min -24
_diffrn_reflns_number 4419
_diffrn_reflns_theta_full 27.49
_diffrn_reflns_theta_max 27.49
_diffrn_reflns_theta_min 2.19
_exptl_absorpt_coefficient_mu 37.020
_exptl_absorpt_correction_T_max 1.0000
_exptl_absorpt_correction_T_min 0.5146
_exptl_absorpt_correction_type multi-scan
_exptl_crystal_colour grey
_exptl_crystal_density_diffrn 8.064
_exptl_crystal_density_method 'not measured'
_exptl_crystal_description Prism
_exptl_crystal_F_000 2300
_exptl_crystal_size_max 0.0900
_exptl_crystal_size_mid 0.0300
_exptl_crystal_size_min 0.0300
_refine_diff_density_max 9.690
_refine_diff_density_min -8.711
_refine_diff_density_rms 0.562
_refine_ls_extinction_coef 0.00175(11)
_refine_ls_extinction_expression Fc^*^=kFc[1+0.001xFc^2^\l^3^/sin(2\q)]^-1/4^
_refine_ls_extinction_method SHELXL
_refine_ls_goodness_of_fit_ref 1.099
_refine_ls_matrix_type full
_refine_ls_number_parameters 43
_refine_ls_number_reflns 790
_refine_ls_number_restraints 0
_refine_ls_restrained_S_all 1.099
_refine_ls_R_factor_all 0.0394
_refine_ls_R_factor_gt 0.0352
_refine_ls_shift/su_max 0.000
_refine_ls_shift/su_mean 0.000
_refine_ls_structure_factor_coef Fsqd
_refine_ls_weighting_details 'calc w=1/[\s^2^(Fo^2^)+(0.0180P)^2^+168.0180P] where P=(Fo^2^+2Fc^2^)/3'
_refine_ls_weighting_scheme calc
_refine_ls_wR_factor_gt 0.0751
_refine_ls_wR_factor_ref 0.0809
_reflns_number_gt 721
_reflns_number_total 790
_reflns_threshold_expression >2sigma(I)
_cod_data_source_file ic800524d_si_001_4.cif
_cod_data_source_block Dy
_cod_depositor_comments
;
The following automatic conversions were performed:
'_symmetry_cell_setting' value 'Orthorhombic' changed to 'orthorhombic'
according to '/home/saulius/struct/CIF-dictionaries/cif_core.dic'
dictionary named 'cif_core.dic' version 2.4.1 from
2010-06-29.

'_exptl_absorpt_correction_type' value 'Multi-scan' changed
to 'multi-scan' according to
'/home/saulius/struct/CIF-dictionaries/cif_core.dic' dictionary named
'cif_core.dic' version 2.4.1 from 2010-06-29.

Automatic conversion script
Id: cif_fix_enum 1527 2010-12-29 10:47:43Z saulius 
;
_cod_original_cell_volume 1139.6(7)
_cod_database_code 4305530

loop_
_symmetry_equiv_pos_as_xyz
'x, y, z'
'-x, -y, z'
'-x, y, -z'
'x, -y, -z'
'x+1/2, y+1/2, z+1/2'
'-x+1/2, -y+1/2, z+1/2'
'-x+1/2, y+1/2, -z+1/2'
'x+1/2, -y+1/2, -z+1/2'
'-x, -y, -z'
'x, y, -z'
'x, -y, z'
'-x, y, z'
'-x+1/2, -y+1/2, -z+1/2'
'x+1/2, y+1/2, -z+1/2'
'x+1/2, -y+1/2, z+1/2'
'-x+1/2, y+1/2, z+1/2'

loop_
_atom_site_label
_atom_site_type_symbol
_atom_site_fract_x
_atom_site_fract_y
_atom_site_fract_z
_atom_site_U_iso_or_equiv
_atom_site_adp_type
_atom_site_occupancy
_atom_site_symmetry_multiplicity
_atom_site_calc_flag
_atom_site_refinement_flags
_atom_site_disorder_assembly
_atom_site_disorder_group
Dy1 Dy 0.0000 0.0000 0.32321(6) 0.0094(3) Uani 1 4 d S . .
Dy2 Dy 0.0000 0.13852(5) 0.13648(4) 0.0074(2) Uani 1 2 d S . .
Zn1 Zn 0.0000 0.2615(3) 0.0000 0.0164(15) Uani 0.671(15) 4 d SP . .
Sb1 Sb 0.0000 0.0000 0.0000 0.076(2) Uani 1 8 d S . .
Sb2 Sb 0.5000 0.5000 0.0000 0.0228(6) Uani 1 8 d S . .
Sb3 Sb 0.0000 0.36816(9) 0.09982(7) 0.0200(3) Uani 1 2 d S . .
Sb4 Sb 0.0000 0.21110(7) 0.30271(5) 0.0077(3) Uani 1 2 d S . .
Sb5 Sb 0.0000 0.34555(10) 0.5000 0.0116(3) Uani 1 4 d S . .
Sb6 Sb 0.5000 0.0000 0.19803(7) 0.0069(3) Uani 1 4 d S . .

loop_
_atom_site_aniso_label
_atom_site_aniso_U_11
_atom_site_aniso_U_22
_atom_site_aniso_U_33
_atom_site_aniso_U_23
_atom_site_aniso_U_13
_atom_site_aniso_U_12
Dy1 0.0133(5) 0.0069(5) 0.0081(5) 0.000 0.000 0.000
Dy2 0.0106(4) 0.0060(3) 0.0055(4) -0.0004(2) 0.000 0.000
Zn1 0.028(3) 0.013(2) 0.008(2) 0.000 0.000 0.000
Sb1 0.218(6) 0.0066(12) 0.0032(11) 0.000 0.000 0.000
Sb2 0.0215(13) 0.0379(15) 0.0089(11) 0.000 0.000 0.000
Sb3 0.0117(6) 0.0250(6) 0.0234(7) 0.0092(5) 0.000 0.000
Sb4 0.0111(5) 0.0057(5) 0.0064(5) -0.0006(4) 0.000 0.000
Sb5 0.0149(8) 0.0117(7) 0.0084(7) 0.000 0.000 0.000
Sb6 0.0087(7) 0.0058(6) 0.0060(6) 0.000 0.000 0.000

loop_
_atom_type_symbol
_atom_type_description
_atom_type_scat_dispersion_real
_atom_type_scat_dispersion_imag
_atom_type_scat_source
Zn Zn 0.2839 1.4301 'International Tables Vol C Tables 4.2.6.8 and 6.1.1.4'
Sb Sb -0.5866 1.5461 'International Tables Vol C Tables 4.2.6.8 and 6.1.1.4'
Dy Dy -0.1892 4.4098 'International Tables Vol C Tables 4.2.6.8 and 6.1.1.4'

loop_
_geom_angle_atom_site_label_1
_geom_angle_atom_site_label_2
_geom_angle_atom_site_label_3
_geom_angle
_geom_angle_site_symmetry_1
_geom_angle_site_symmetry_3
_geom_angle_publ_flag
Sb6 Dy1 Sb6 83.22(5) 1_455 . ?
Sb6 Dy1 Sb4 84.81(2) 1_455 . ?
Sb6 Dy1 Sb4 84.81(2) . . ?
Sb6 Dy1 Sb4 84.81(2) 1_455 2 ?
Sb6 Dy1 Sb4 84.81(2) . 2 ?
Sb4 Dy1 Sb4 166.09(5) . 2 ?
Sb6 Dy1 Sb3 140.14(3) 1_455 13 ?
Sb6 Dy1 Sb3 84.54(3) . 13 ?
Sb4 Dy1 Sb3 56.35(3) . 13 ?
Sb4 Dy1 Sb3 131.53(3) 2 13 ?
Sb6 Dy1 Sb3 84.54(3) 1_455 14_445 ?
Sb6 Dy1 Sb3 140.14(3) . 14_445 ?
Sb4 Dy1 Sb3 131.53(3) . 14_445 ?
Sb4 Dy1 Sb3 56.35(3) 2 14_445 ?
Sb3 Dy1 Sb3 126.55(6) 13 14_445 ?
Sb6 Dy1 Sb3 84.54(3) 1_455 13_455 ?
Sb6 Dy1 Sb3 140.14(3) . 13_455 ?
Sb4 Dy1 Sb3 56.35(3) . 13_455 ?
Sb4 Dy1 Sb3 131.53(3) 2 13_455 ?
Sb3 Dy1 Sb3 81.02(4) 13 13_455 ?
Sb3 Dy1 Sb3 75.62(5) 14_445 13_455 ?
Sb6 Dy1 Sb3 140.14(3) 1_455 14_545 ?
Sb6 Dy1 Sb3 84.54(3) . 14_545 ?
Sb4 Dy1 Sb3 131.53(3) . 14_545 ?
Sb4 Dy1 Sb3 56.35(3) 2 14_545 ?
Sb3 Dy1 Sb3 75.62(5) 13 14_545 ?
Sb3 Dy1 Sb3 81.02(4) 14_445 14_545 ?
Sb3 Dy1 Sb3 126.55(6) 13_455 14_545 ?
Sb6 Dy1 Sb2 138.39(3) 1_455 5_445 ?
Sb6 Dy1 Sb2 138.39(3) . 5_445 ?
Sb4 Dy1 Sb2 96.95(3) . 5_445 ?
Sb4 Dy1 Sb2 96.95(3) 2 5_445 ?
Sb3 Dy1 Sb2 63.27(3) 13 5_445 ?
Sb3 Dy1 Sb2 63.27(3) 14_445 5_445 ?
Sb3 Dy1 Sb2 63.27(3) 13_455 5_445 ?
Sb3 Dy1 Sb2 63.27(3) 14_545 5_445 ?
Zn1 Dy2 Sb6 132.78(4) . 1_455 ?
Zn1 Dy2 Sb6 132.78(4) . . ?
Sb6 Dy2 Sb6 82.73(3) 1_455 . ?
Zn1 Dy2 Sb4 83.31(6) . 13 ?
Sb6 Dy2 Sb4 138.06(4) 1_455 13 ?
Sb6 Dy2 Sb4 84.30(3) . 13 ?
Zn1 Dy2 Sb4 83.31(6) . 13_455 ?
Sb6 Dy2 Sb4 84.30(3) 1_455 13_455 ?
Sb6 Dy2 Sb4 138.06(4) . 13_455 ?
Sb4 Dy2 Sb4 79.26(4) 13 13_455 ?
Zn1 Dy2 Sb1 74.57(7) . . ?
Sb6 Dy2 Sb1 82.70(3) 1_455 . ?
Sb6 Dy2 Sb1 82.70(3) . . ?
Sb4 Dy2 Sb1 134.65(2) 13 . ?
Sb4 Dy2 Sb1 134.65(2) 13_455 . ?
Zn1 Dy2 Sb4 125.20(7) . . ?
Sb6 Dy2 Sb4 82.50(3) 1_455 . ?
Sb6 Dy2 Sb4 82.50(3) . . ?
Sb4 Dy2 Sb4 56.30(3) 13 . ?
Sb4 Dy2 Sb4 56.30(3) 13_455 . ?
Sb1 Dy2 Sb4 160.23(3) . . ?
Zn1 Dy2 Sb5 47.91(4) . 13_455 ?
Sb6 Dy2 Sb5 85.05(3) 1_455 13_455 ?
Sb6 Dy2 Sb5 138.27(4) . 13_455 ?
Sb4 Dy2 Sb5 128.48(4) 13 13_455 ?
Sb4 Dy2 Sb5 79.55(3) 13_455 13_455 ?
Sb1 Dy2 Sb5 56.19(3) . 13_455 ?
Sb4 Dy2 Sb5 134.99(3) . 13_455 ?
Zn1 Dy2 Sb5 47.91(4) . 13 ?
Sb6 Dy2 Sb5 138.27(4) 1_455 13 ?
Sb6 Dy2 Sb5 85.05(3) . 13 ?
Sb4 Dy2 Sb5 79.55(3) 13 13 ?
Sb4 Dy2 Sb5 128.48(4) 13_455 13 ?
Sb1 Dy2 Sb5 56.19(3) . 13 ?
Sb4 Dy2 Sb5 134.99(3) . 13 ?
Sb5 Dy2 Sb5 78.09(3) 13_455 13 ?
Zn1 Dy2 Sb3 43.02(7) . . ?
Sb6 Dy2 Sb3 135.598(18) 1_455 . ?
Sb6 Dy2 Sb3 135.598(18) . . ?
Sb4 Dy2 Sb3 52.80(3) 13 . ?
Sb4 Dy2 Sb3 52.80(3) 13_455 . ?
Sb1 Dy2 Sb3 117.59(4) . . ?
Sb4 Dy2 Sb3 82.18(4) . . ?
Sb5 Dy2 Sb3 77.14(3) 13_455 . ?
Sb5 Dy2 Sb3 77.14(3) 13 . ?
Sb3 Zn1 Sb3 99.24(16) . 10 ?
Sb3 Zn1 Sb5 113.20(2) . 13_455 ?
Sb3 Zn1 Sb5 113.20(2) 10 13_455 ?
Sb3 Zn1 Sb5 113.20(2) . 13 ?
Sb3 Zn1 Sb5 113.20(2) 10 13 ?
Sb5 Zn1 Sb5 105.09(16) 13_455 13 ?
Sb3 Zn1 Dy2 175.26(14) . 10 ?
Sb3 Zn1 Dy2 76.02(4) 10 10 ?
Sb5 Zn1 Dy2 69.25(7) 13_455 10 ?
Sb5 Zn1 Dy2 69.25(7) 13 10 ?
Sb3 Zn1 Dy2 76.02(4) . . ?
Sb3 Zn1 Dy2 175.26(14) 10 . ?
Sb5 Zn1 Dy2 69.25(7) 13_455 . ?
Sb5 Zn1 Dy2 69.25(7) 13 . ?
Dy2 Zn1 Dy2 108.73(13) 10 . ?
Sb5 Sb1 Sb5 180.00(4) 13 5_444 ?
Sb5 Sb1 Sb5 84.26(5) 13 13_455 ?
Sb5 Sb1 Sb5 95.74(5) 5_444 13_455 ?
Sb5 Sb1 Sb5 95.74(5) 13 5_544 ?
Sb5 Sb1 Sb5 84.26(5) 5_444 5_544 ?
Sb5 Sb1 Sb5 180.00(4) 13_455 5_544 ?
Sb5 Sb1 Dy2 62.225(18) 13 . ?
Sb5 Sb1 Dy2 117.775(18) 5_444 . ?
Sb5 Sb1 Dy2 62.225(18) 13_455 . ?
Sb5 Sb1 Dy2 117.775(18) 5_544 . ?
Sb5 Sb1 Dy2 117.775(18) 13 9 ?
Sb5 Sb1 Dy2 62.225(18) 5_444 9 ?
Sb5 Sb1 Dy2 117.775(18) 13_455 9 ?
Sb5 Sb1 Dy2 62.225(18) 5_544 9 ?
Dy2 Sb1 Dy2 180.000(16) . 9 ?
Sb5 Sb1 Dy2 117.775(18) 13 2 ?
Sb5 Sb1 Dy2 62.225(18) 5_444 2 ?
Sb5 Sb1 Dy2 117.775(18) 13_455 2 ?
Sb5 Sb1 Dy2 62.225(18) 5_544 2 ?
Dy2 Sb1 Dy2 77.86(4) . 2 ?
Dy2 Sb1 Dy2 102.14(4) 9 2 ?
Sb5 Sb1 Dy2 62.225(18) 13 10 ?
Sb5 Sb1 Dy2 117.775(18) 5_444 10 ?
Sb5 Sb1 Dy2 62.225(18) 13_455 10 ?
Sb5 Sb1 Dy2 117.775(18) 5_544 10 ?
Dy2 Sb1 Dy2 102.14(4) . 10 ?
Dy2 Sb1 Dy2 77.86(4) 9 10 ?
Dy2 Sb1 Dy2 180.00(2) 2 10 ?
Dy1 Sb2 Dy1 180.0 13 5_554 ?
Zn1 Sb3 Sb4 101.98(7) . 13 ?
Zn1 Sb3 Sb4 101.98(7) . 13_455 ?
Sb4 Sb3 Sb4 87.52(5) 13 13_455 ?
Zn1 Sb3 Dy1 137.71(3) . 13 ?
Sb4 Sb3 Dy1 61.22(3) 13 13 ?
Sb4 Sb3 Dy1 114.65(5) 13_455 13 ?
Zn1 Sb3 Dy1 137.71(3) . 13_455 ?
Sb4 Sb3 Dy1 114.65(5) 13 13_455 ?
Sb4 Sb3 Dy1 61.22(3) 13_455 13_455 ?
Dy1 Sb3 Dy1 81.02(4) 13 13_455 ?
Zn1 Sb3 Dy2 60.96(8) . . ?
Sb4 Sb3 Dy2 59.74(3) 13 . ?
Sb4 Sb3 Dy2 59.74(3) 13_455 . ?
Dy1 Sb3 Dy2 120.84(3) 13 . ?
Dy1 Sb3 Dy2 120.84(3) 13_455 . ?
Sb3 Sb4 Sb3 87.52(5) 13 13_455 ?
Sb3 Sb4 Sb4 177.66(6) 13 13_455 ?
Sb3 Sb4 Sb4 93.93(3) 13_455 13_455 ?
Sb3 Sb4 Sb4 93.93(3) 13 13 ?
Sb3 Sb4 Sb4 177.66(6) 13_455 13 ?
Sb4 Sb4 Sb4 84.56(5) 13_455 13 ?
Sb3 Sb4 Dy1 62.42(3) 13 . ?
Sb3 Sb4 Dy1 62.42(3) 13_455 . ?
Sb4 Sb4 Dy1 116.69(4) 13_455 . ?
Sb4 Sb4 Dy1 116.69(4) 13 . ?
Sb3 Sb4 Dy2 67.46(4) 13 13 ?
Sb3 Sb4 Dy2 119.94(5) 13_455 13 ?
Sb4 Sb4 Dy2 113.23(5) 13_455 13 ?
Sb4 Sb4 Dy2 62.37(3) 13 13 ?
Dy1 Sb4 Dy2 129.74(3) . 13 ?
Sb3 Sb4 Dy2 119.94(5) 13 13_455 ?
Sb3 Sb4 Dy2 67.46(4) 13_455 13_455 ?
Sb4 Sb4 Dy2 62.37(3) 13_455 13_455 ?
Sb4 Sb4 Dy2 113.23(5) 13 13_455 ?
Dy1 Sb4 Dy2 129.74(3) . 13_455 ?
Dy2 Sb4 Dy2 79.26(4) 13 13_455 ?
Sb3 Sb4 Dy2 116.36(4) 13 . ?
Sb3 Sb4 Dy2 116.36(4) 13_455 . ?
Sb4 Sb4 Dy2 61.33(4) 13_455 . ?
Sb4 Sb4 Dy2 61.33(4) 13 . ?
Dy1 Sb4 Dy2 77.80(3) . . ?
Dy2 Sb4 Dy2 123.70(3) 13 . ?
Dy2 Sb4 Dy2 123.70(3) 13_455 . ?
Zn1 Sb5 Zn1 105.09(16) 13_455 13 ?
Zn1 Sb5 Sb1 169.59(9) 13_455 5 ?
Zn1 Sb5 Sb1 85.33(8) 13 5 ?
Zn1 Sb5 Sb1 85.33(8) 13_455 5_455 ?
Zn1 Sb5 Sb1 169.59(9) 13 5_455 ?
Sb1 Sb5 Sb1 84.26(5) 5 5_455 ?
Zn1 Sb5 Dy2 62.85(4) 13_455 13_455 ?
Zn1 Sb5 Dy2 122.94(4) 13 13_455 ?
Sb1 Sb5 Dy2 111.67(4) 5 13_455 ?
Sb1 Sb5 Dy2 61.59(2) 5_455 13_455 ?
Zn1 Sb5 Dy2 122.94(4) 13_455 6 ?
Zn1 Sb5 Dy2 62.85(4) 13 6 ?
Sb1 Sb5 Dy2 61.59(2) 5 6 ?
Sb1 Sb5 Dy2 111.67(4) 5_455 6 ?
Dy2 Sb5 Dy2 171.76(6) 13_455 6 ?
Zn1 Sb5 Dy2 122.94(4) 13_455 13 ?
Zn1 Sb5 Dy2 62.85(4) 13 13 ?
Sb1 Sb5 Dy2 61.59(2) 5 13 ?
Sb1 Sb5 Dy2 111.67(4) 5_455 13 ?
Dy2 Sb5 Dy2 78.09(3) 13_455 13 ?
Dy2 Sb5 Dy2 101.31(3) 6 13 ?
Zn1 Sb5 Dy2 62.85(4) 13_455 6_455 ?
Zn1 Sb5 Dy2 122.94(4) 13 6_455 ?
Sb1 Sb5 Dy2 111.67(4) 5 6_455 ?
Sb1 Sb5 Dy2 61.59(2) 5_455 6_455 ?
Dy2 Sb5 Dy2 101.31(3) 13_455 6_455 ?
Dy2 Sb5 Dy2 78.09(3) 6 6_455 ?
Dy2 Sb5 Dy2 171.76(6) 13 6_455 ?
Dy1 Sb6 Dy1 83.22(5) 1_655 . ?
Dy1 Sb6 Dy2 135.43(3) 1_655 2 ?
Dy1 Sb6 Dy2 80.49(3) . 2 ?
Dy1 Sb6 Dy2 80.49(3) 1_655 1_655 ?
Dy1 Sb6 Dy2 135.43(3) . 1_655 ?
Dy2 Sb6 Dy2 137.08(6) 2 1_655 ?
Dy1 Sb6 Dy2 135.43(3) 1_655 . ?
Dy1 Sb6 Dy2 80.49(3) . . ?
Dy2 Sb6 Dy2 81.88(4) 2 . ?
Dy2 Sb6 Dy2 82.73(3) 1_655 . ?
Dy1 Sb6 Dy2 80.49(3) 1_655 2_655 ?
Dy1 Sb6 Dy2 135.43(3) . 2_655 ?
Dy2 Sb6 Dy2 82.73(3) 2 2_655 ?
Dy2 Sb6 Dy2 81.88(4) 1_655 2_655 ?
Dy2 Sb6 Dy2 137.08(6) . 2_655 ?

loop_
_geom_bond_atom_site_label_1
_geom_bond_atom_site_label_2
_geom_bond_distance
_geom_bond_site_symmetry_2
_geom_bond_publ_flag
Dy1 Sb6 3.1149(15) 1_455 ?
Dy1 Sb6 3.1149(15) . ?
Dy1 Sb4 3.1487(14) . ?
Dy1 Sb4 3.1487(14) 2 ?
Dy1 Sb3 3.1843(13) 13 ?
Dy1 Sb3 3.1843(13) 14_445 ?
Dy1 Sb3 3.1843(13) 13_455 ?
Dy1 Sb3 3.1843(13) 14_545 ?
Dy1 Sb2 3.2893(16) 5_445 ?
Dy2 Zn1 3.124(3) . ?
Dy2 Sb6 3.1299(10) 1_455 ?
Dy2 Sb6 3.1299(10) . ?
Dy2 Sb4 3.2427(11) 13 ?
Dy2 Sb4 3.2427(11) 13_455 ?
Dy2 Sb1 3.2641(11) . ?
Dy2 Sb4 3.2742(16) . ?
Dy2 Sb5 3.2835(10) 13_455 ?
Dy2 Sb5 3.2835(10) 13 ?
Dy2 Sb3 3.4677(18) . ?
Zn1 Sb3 2.438(3) . ?
Zn1 Sb3 2.438(3) 10 ?
Zn1 Sb5 2.606(3) 13_455 ?
Zn1 Sb5 2.606(3) 13 ?
Zn1 Dy2 3.124(3) 10 ?
Sb1 Sb5 3.0834(13) 13 ?
Sb1 Sb5 3.0834(13) 5_444 ?
Sb1 Sb5 3.0834(13) 13_455 ?
Sb1 Sb5 3.0834(13) 5_544 ?
Sb1 Dy2 3.2641(11) 9 ?
Sb1 Dy2 3.2641(11) 2 ?
Sb1 Dy2 3.2641(11) 10 ?
Sb2 Dy1 3.2893(16) 13 ?
Sb2 Dy1 3.2893(16) 5_554 ?
Sb3 Sb4 2.9906(13) 13 ?
Sb3 Sb4 2.9906(13) 13_455 ?
Sb3 Dy1 3.1843(13) 13 ?
Sb3 Dy1 3.1843(13) 13_455 ?
Sb4 Sb3 2.9906(13) 13 ?
Sb4 Sb3 2.9906(13) 13_455 ?
Sb4 Sb4 3.0745(16) 13_455 ?
Sb4 Sb4 3.0745(16) 13 ?
Sb4 Dy2 3.2427(11) 13 ?
Sb4 Dy2 3.2427(11) 13_455 ?
Sb5 Zn1 2.606(3) 13_455 ?
Sb5 Zn1 2.606(3) 13 ?
Sb5 Sb1 3.0834(13) 5 ?
Sb5 Sb1 3.0834(13) 5_455 ?
Sb5 Dy2 3.2835(10) 13_455 ?
Sb5 Dy2 3.2835(10) 6 ?
Sb5 Dy2 3.2835(10) 13 ?
Sb5 Dy2 3.2835(10) 6_455 ?
Sb6 Dy1 3.1149(15) 1_655 ?
Sb6 Dy2 3.1299(10) 2 ?
Sb6 Dy2 3.1299(10) 1_655 ?
Sb6 Dy2 3.1299(10) 2_655 ?
